data_1565077
loop_
_publ_author_name
'Drapa\/la, Jakub'
'Marek-Urban, Paulina H.'
'Klimkowski, Piotr'
'Urbanowicz, Karolina A.'
'Gontarczyk, Krzysztof'
'Wo\'zniak, Krzysztof'
'Luli\'nski, Sergiusz'
'Durka, Krzysztof'

_publ_section_title
;
 Design of solvatomorphic structures based on a polyboronated
 tetraphenyladamantane molecular tecton
;
_journal_issue 46
_journal_name_full CrystEngComm
_journal_page_first 8169
_journal_page_last 8182
_journal_paper_doi 10.1039/D1CE01297E
_journal_volume 23
_journal_year 2021
_chemical_formula_moiety 'C34 H36 B4 O8, O S, 5(C2 H8 O S)'
_chemical_formula_sum 'C44 H60 B4 O13 S5'
_chemical_formula_weight 1000.46
_chemical_name_systematic
;
tetrakis(4-dihydroxyborylphenyl)adamantane dimethyl sulfoxide pentasolvate
;
_space_group_crystal_system tetragonal
_space_group_IT_number 85
_space_group_name_Hall '-P 4a'
_space_group_name_H-M_alt 'P 4/n :2'
_atom_sites_solution_hydrogens geom
_audit_creation_method SHELXL-2013
_audit_update_record
;
2021-09-21 deposited with the CCDC.	2021-10-22 downloaded from the CCDC.
;
_cell_angle_alpha 90
_cell_angle_beta 90
_cell_angle_gamma 90
_cell_formula_units_Z 2
_cell_length_a 18.8442(15)
_cell_length_b 18.8442(15)
_cell_length_c 7.0478(6)
_cell_measurement_reflns_used 1160
_cell_measurement_temperature 100(2)
_cell_measurement_theta_max 38.6920
_cell_measurement_theta_min 3.2990
_cell_volume 2502.7(4)
_computing_cell_refinement 'CrysAlisPro 1.171.40.84a (Rigaku OD, 2020)'
_computing_data_collection 'CrysAlisPro 1.171.40.84a (Rigaku OD, 2020)'
_computing_data_reduction 'CrysAlisPro 1.171.40.84a (Rigaku OD, 2020)'
_computing_structure_refinement 'SHELXL-2013 (Sheldrick, 2013)'
_diffrn_ambient_environment N~2~
_diffrn_ambient_temperature 100.00(10)
_diffrn_detector 'CCD plate'
_diffrn_detector_area_resol_mean 5.2195
_diffrn_detector_type Atlas
_diffrn_measured_fraction_theta_full 0.308
_diffrn_measured_fraction_theta_max 0.971
_diffrn_measurement_device 'four-circle diffractometer'
_diffrn_measurement_device_type 'SuperNova, Dual, Cu at home/near, Atlas'
_diffrn_radiation_monochromator mirror
_diffrn_radiation_probe x-ray
_diffrn_radiation_type 'Cu K\a'
_diffrn_radiation_wavelength 1.54184
_diffrn_reflns_av_R_equivalents 0.0436
_diffrn_reflns_av_unetI/netI 0.0336
_diffrn_reflns_Laue_measured_fraction_full 0.308
_diffrn_reflns_Laue_measured_fraction_max 0.971
_diffrn_reflns_limit_h_max 14
_diffrn_reflns_limit_h_min -13
_diffrn_reflns_limit_k_max 15
_diffrn_reflns_limit_k_min -15
_diffrn_reflns_limit_l_max 5
_diffrn_reflns_limit_l_min -5
_diffrn_reflns_number 3272
_diffrn_reflns_point_group_measured_fraction_full 0.308
_diffrn_reflns_point_group_measured_fraction_max 0.971
_diffrn_reflns_theta_full 67.679
_diffrn_reflns_theta_max 38.974
_diffrn_reflns_theta_min 3.317
_diffrn_source 'micro-focus sealed X-ray tube'
_diffrn_source_type 'SuperNova (Cu) X-ray Source'
_exptl_absorpt_coefficient_mu 2.634
_exptl_absorpt_correction_T_max 1.000
_exptl_absorpt_correction_T_min 0.768
_exptl_absorpt_correction_type gaussian
_exptl_absorpt_process_details
;
CrysAlisPro 1.171.40.84a (Rigaku Oxford Diffraction, 2020)
Numerical absorption correction based on gaussian integration over
a multifaceted crystal model
Empirical absorption correction using spherical harmonics,
implemented in SCALE3 ABSPACK scaling algorithm.
;
_exptl_crystal_colour colourless
_exptl_crystal_density_diffrn 1.328
_exptl_crystal_description block
_exptl_crystal_F_000 1056
_exptl_crystal_recrystallization_method 'Re-crystallisation from solvent: MeOH, DMSO'
_exptl_crystal_size_max 0.305
_exptl_crystal_size_mid 0.067
_exptl_crystal_size_min 0.049
_refine_diff_density_max 0.409
_refine_diff_density_min -0.307
_refine_diff_density_rms 0.081
_refine_ls_extinction_method none
_refine_ls_goodness_of_fit_ref 1.205
_refine_ls_hydrogen_treatment constr
_refine_ls_matrix_type full
_refine_ls_number_parameters 162
_refine_ls_number_reflns 698
_refine_ls_number_restraints 90
_refine_ls_restrained_S_all 1.147
_refine_ls_R_factor_all 0.1317
_refine_ls_R_factor_gt 0.1168
_refine_ls_shift/su_max 0.000
_refine_ls_shift/su_mean 0.000
_refine_ls_structure_factor_coef Fsqd
_refine_ls_weighting_details 'w=1/[\s^2^(Fo^2^)+72.5648P] where P=(Fo^2^+2Fc^2^)/3'
_refine_ls_weighting_scheme calc
_refine_ls_wR_factor_gt 0.2442
_refine_ls_wR_factor_ref 0.2522
_reflns_Friedel_coverage 0.000
_reflns_number_gt 568
_reflns_number_total 698
_reflns_threshold_expression 'I > 2\s(I)'
_cod_data_source_file d1ce01297e3.cif
_cod_data_source_block 1-DMSO
_cod_depositor_comments 'Adding full bibliography for 1565076--1565082.cif.'
_cod_original_cell_volume 2502.7(5)
_cod_original_sg_symbol_H-M 'P 4/n'
_cod_database_code 1565077
_shelx_space_group_comment
;
The symmetry employed for this shelxl refinement is uniquely defined
by the following loop, which should always be used as a source of
symmetry information in preference to the above space-group names.
They are only intended as comments.
;
_oxdiff_exptl_absorpt_empirical_full_min 0.831
_oxdiff_exptl_absorpt_empirical_full_max 1.342
_oxdiff_exptl_absorpt_empirical_details
;
Empirical correction (ABSPACK) includes:
- Absorption correction using spherical harmonics
- Frame scaling
;
_shelxl_version_number 2013-4

loop_
_space_group_symop_operation_xyz
'x, y, z'
'-x+1/2, -y+1/2, z'
'-y+1/2, x, z'
'y, -x+1/2, z'
'-x, -y, -z'
'x-1/2, y-1/2, -z'
'y-1/2, -x, -z'
'-y, x-1/2, -z'

loop_
_atom_site_label
_atom_site_type_symbol
_atom_site_fract_x
_atom_site_fract_y
_atom_site_fract_z
_atom_site_U_iso_or_equiv
_atom_site_adp_type
_atom_site_occupancy
_atom_site_site_symmetry_order
_atom_site_calc_flag
_atom_site_refinement_flags_posn
_atom_site_refinement_flags_adp
_atom_site_refinement_flags_occupancy
_atom_site_disorder_assembly
_atom_site_disorder_group
O4 O 0.7500 0.7500 0.108(10) 0.16(2) Uani 1 4 d S T P . .
S3 S 0.765(3) 0.7052(18) -0.055(4) 0.103(12) Uani 0.25 1 d . U P . .
C12? C 0.744(18) 0.698(6) -0.239(16) 0.35(8) Uani 0.5 1 d . U P . .
C1 C 0.7500 0.2500 0.251(4) 0.039(8) Uani 1 2 d S TU P . .
H1A H 0.7104 0.2655 0.1680 0.046 Uiso 0.5 1 calc R U P . .
H1B H 0.7896 0.2345 0.1680 0.046 Uiso 0.5 1 calc R U P . .
C2 C 0.8363(9) 0.2865(9) 0.495(3) 0.030(5) Uani 1 1 d . U . . .
H2A H 0.8546 0.3265 0.5715 0.036 Uiso 1 1 calc R U . . .
H2B H 0.8752 0.2694 0.4121 0.036 Uiso 1 1 calc R U . . .
C3 C 0.7744(9) 0.3124(9) 0.372(3) 0.027(5) Uani 1 1 d . U . . .
C4 C 0.7978(10) 0.3715(9) 0.238(3) 0.023(5) Uani 1 1 d . U . . .
C5 C 0.8654(10) 0.3995(9) 0.229(2) 0.021(5) Uani 1 1 d . U . . .
H5 H 0.9000 0.3829 0.3164 0.025 Uiso 1 1 calc R U . . .
C6 C 0.8848(10) 0.4510(9) 0.098(3) 0.025(5) Uani 1 1 d . U . . .
H6 H 0.9327 0.4668 0.0948 0.030 Uiso 1 1 calc R U . . .
C7 C 0.8351(10) 0.4809(10) -0.033(3) 0.028(5) Uani 1 1 d . U . . .
C8 C 0.7685(10) 0.4525(10) -0.017(3) 0.034(6) Uani 1 1 d . U . . .
H8 H 0.7332 0.4698 -0.1012 0.041 Uiso 1 1 calc R U . . .
C9 C 0.7479(10) 0.4012(10) 0.111(3) 0.034(6) Uani 1 1 d . U . . .
H9 H 0.7000 0.3856 0.1136 0.041 Uiso 1 1 calc R U . . .
C10 C 0.9978(12) 0.5900(11) 0.322(3) 0.077(8) Uani 1 1 d . U . . .
H10A H 1.0486 0.5889 0.3517 0.116 Uiso 1 1 calc R U . . .
H10B H 0.9910 0.5824 0.1856 0.116 Uiso 1 1 calc R U . . .
H10C H 0.9734 0.5525 0.3928 0.116 Uiso 1 1 calc R U . . .
C11 C 0.8754(12) 0.6550(13) 0.319(3) 0.087(9) Uani 1 1 d . U . . .
H11A H 0.8457 0.6966 0.3440 0.130 Uiso 1 1 calc R U . . .
H11B H 0.8575 0.6145 0.3919 0.130 Uiso 1 1 calc R U . . .
H11C H 0.8740 0.6437 0.1833 0.130 Uiso 1 1 calc R U . . .
B1 B 0.8602(15) 0.5380(14) -0.171(4) 0.047(8) Uani 1 1 d . U . . .
O1 O 0.9252(6) 0.5678(6) -0.1545(16) 0.044(4) Uani 1 1 d . . . . .
H1 H 0.9314 0.5967 -0.2437 0.066 Uiso 1 1 calc R U . . .
O2 O 0.8157(8) 0.5640(8) -0.314(2) 0.085(6) Uani 1 1 d . U . . .
H2 H 0.7762 0.5433 -0.3088 0.127 Uiso 1 1 calc R U . . .
O3 O 0.9636(6) 0.6755(7) 0.6007(18) 0.050(4) Uani 1 1 d . . . . .
S1 S 0.9624(3) 0.6730(3) 0.3860(8) 0.064(2) Uani 1 1 d . . . . .

loop_
_atom_site_aniso_label
_atom_site_aniso_U_11
_atom_site_aniso_U_22
_atom_site_aniso_U_33
_atom_site_aniso_U_23
_atom_site_aniso_U_13
_atom_site_aniso_U_12
O4 0.11(2) 0.11(2) 0.26(7) 0.000 0.000 0.000
S3 0.107(15) 0.104(15) 0.098(15) 0.009(10) 0.000(11) 0.006(11)
C12? 0.35(8) 0.35(8) 0.35(8) -0.004(11) 0.000(11) 0.000(11)
C1 0.043(11) 0.040(11) 0.032(12) 0.000 0.000 0.001(10)
C2 0.036(9) 0.036(9) 0.019(9) -0.002(8) 0.006(9) -0.005(8)
C3 0.028(9) 0.027(9) 0.027(9) 0.004(9) 0.003(9) 0.000(8)
C4 0.027(9) 0.025(9) 0.018(9) -0.003(8) 0.001(8) 0.000(8)
C5 0.026(9) 0.025(9) 0.012(9) 0.002(8) -0.004(8) -0.001(8)
C6 0.028(9) 0.026(9) 0.022(9) 0.006(8) 0.002(8) -0.002(8)
C7 0.033(9) 0.037(9) 0.016(9) -0.002(8) -0.004(8) 0.001(8)
C8 0.038(10) 0.038(9) 0.026(9) 0.005(8) 0.003(8) 0.003(8)
C9 0.034(9) 0.041(9) 0.029(9) -0.002(9) 0.005(9) -0.001(8)
C10 0.087(15) 0.086(15) 0.058(15) -0.035(13) -0.010(13) 0.024(13)
C11 0.088(16) 0.113(17) 0.059(15) 0.006(14) -0.017(13) -0.013(14)
B1 0.047(12) 0.051(12) 0.044(12) 0.001(10) 0.000(10) -0.005(10)
O1 0.046(10) 0.060(10) 0.026(9) 0.009(8) -0.011(8) -0.014(8)
O2 0.081(11) 0.116(12) 0.057(10) 0.051(10) -0.027(9) -0.039(9)
O3 0.058(10) 0.061(11) 0.032(11) -0.008(9) -0.029(8) 0.003(8)
S1 0.080(6) 0.086(6) 0.025(5) -0.005(4) -0.011(4) -0.014(4)

loop_
_atom_type_symbol
_atom_type_description
_atom_type_scat_dispersion_real
_atom_type_scat_dispersion_imag
_atom_type_scat_source
C C 0.0181 0.0091 'International Tables Vol C Tables 4.2.6.8 and 6.1.1.4'
H H 0.0000 0.0000 'International Tables Vol C Tables 4.2.6.8 and 6.1.1.4'
B B 0.0090 0.0039 'International Tables Vol C Tables 4.2.6.8 and 6.1.1.4'
O O 0.0492 0.0322 'International Tables Vol C Tables 4.2.6.8 and 6.1.1.4'
S S 0.3331 0.5567 'International Tables Vol C Tables 4.2.6.8 and 6.1.1.4'

loop_
_exptl_crystal_face_index_h
_exptl_crystal_face_index_k
_exptl_crystal_face_index_l
_exptl_crystal_face_perp_dist
3 5 0 0.0302
-2 -1 5 0.1436
5 -4 0 0.0197
-5 4 0 0.0297
2 1 -5 0.1436
-3 -5 0 0.0302

loop_
_geom_angle_atom_site_label_1
_geom_angle_atom_site_label_2
_geom_angle_atom_site_label_3
_geom_angle
_geom_angle_site_symmetry_1
_geom_angle_site_symmetry_3
_geom_angle_publ_flag
S3 O4 S3 51(3) 4_565 2_665 ?
S3 O4 S3 75(4) 4_565 3_655 ?
S3 O4 S3 51(3) 2_665 3_655 ?
S3 O4 S3 51(3) 4_565 . ?
S3 O4 S3 75(4) 2_665 . ?
S3 O4 S3 51(3) 3_655 . ?
S3 S3 S3 89.997(13) 3_655 4_565 ?
S3 S3 C12? 103(6) 3_655 . ?
S3 S3 C12? 78(10) 4_565 . ?
S3 S3 O4 64.4(14) 3_655 . ?
S3 S3 O4 64.4(14) 4_565 . ?
C12? S3 O4 140(10) . . ?
S3 S3 C12? 54(10) 3_655 3_655 ?
S3 S3 C12? 100(6) 4_565 3_655 ?
C12? S3 C12? 54(7) . 3_655 ?
O4 S3 C12? 116(10) . 3_655 ?
S3 S3 S3 44.999(19) 3_655 2_665 ?
S3 S3 S3 44.999(5) 4_565 2_665 ?
C12? S3 S3 91(8) . 2_665 ?
O4 S3 S3 52(2) . 2_665 ?
C12? S3 S3 73(10) 3_655 2_665 ?
S3 S3 C12? 82(9) 3_655 4_565 ?
S3 S3 C12? 40(3) 4_565 4_565 ?
C12? S3 C12? 43(6) . 4_565 ?
O4 S3 C12? 96(7) . 4_565 ?
C12? S3 C12? 64(7) 3_655 4_565 ?
S3 S3 C12? 51(9) 2_665 4_565 ?
S3 S3 C12? 46(6) 3_655 2_665 ?
S3 S3 C12? 64(9) 4_565 2_665 ?
C12? S3 C12? 61(7) . 2_665 ?
O4 S3 C12? 88(4) . 2_665 ?
C12? S3 C12? 38(4) 3_655 2_665 ?
S3 S3 C12? 37(5) 2_665 2_665 ?
C12? S3 C12? 38(3) 4_565 2_665 ?
S3 C12? C12? 95(6) . 4_565 ?
S3 C12? C12? 73(10) . 3_655 ?
C12? C12? C12? 90.00(3) 4_565 3_655 ?
S3 C12? S3 48(5) . 4_565 ?
C12? C12? S3 52(9) 4_565 4_565 ?
C12? C12? S3 95(6) 3_655 4_565 ?
S3 C12? C12? 82(7) . 2_665 ?
C12? C12? C12? 45.00(3) 4_565 2_665 ?
C12? C12? C12? 45.00(4) 3_655 2_665 ?
S3 C12? C12? 68(9) 4_565 2_665 ?
S3 C12? S3 37(5) . 3_655 ?
C12? C12? S3 79(8) 4_565 3_655 ?
C12? C12? S3 41(2) 3_655 3_655 ?
S3 C12? S3 56(4) 4_565 3_655 ?
C12? C12? S3 48(8) 2_665 3_655 ?
S3 C12? S3 52(5) . 2_665 ?
C12? C12? S3 47(5) 4_565 2_665 ?
C12? C12? S3 63(8) 3_655 2_665 ?
S3 C12? S3 33(3) 4_565 2_665 ?
C12? C12? S3 37(4) 2_665 2_665 ?
S3 C12? S3 34(2) 3_655 2_665 ?
C3 C1 C3 112(2) 2_655 . ?
C3 C1 H1A 109.2 2_655 . ?
C3 C1 H1A 109.2 . . ?
C3 C1 H1B 109.2 2_655 . ?
C3 C1 H1B 109.2 . . ?
H1A C1 H1B 107.9 . . ?
C3 C2 C3 111.1(16) . 7_666 ?
C3 C2 H2A 109.4 . . ?
C3 C2 H2A 109.4 7_666 . ?
C3 C2 H2B 109.4 . . ?
C3 C2 H2B 109.4 7_666 . ?
H2A C2 H2B 108.0 . . ?
C4 C3 C1 107.9(15) . . ?
C4 C3 C2 111.3(15) . . ?
C1 C3 C2 107.5(13) . . ?
C4 C3 C2 112.1(14) . 8_656 ?
C1 C3 C2 109.9(13) . 8_656 ?
C2 C3 C2 108.1(13) . 8_656 ?
C5 C4 C9 115.7(17) . . ?
C5 C4 C3 125.0(17) . . ?
C9 C4 C3 119.3(17) . . ?
C4 C5 C6 122.7(17) . . ?
C4 C5 H5 118.6 . . ?
C6 C5 H5 118.6 . . ?
C5 C6 C7 122.0(17) . . ?
C5 C6 H6 119.0 . . ?
C7 C6 H6 119.0 . . ?
C8 C7 C6 113.2(17) . . ?
C8 C7 B1 128(2) . . ?
C6 C7 B1 119.0(18) . . ?
C7 C8 C9 126.0(19) . . ?
C7 C8 H8 117.0 . . ?
C9 C8 H8 117.0 . . ?
C8 C9 C4 120.4(18) . . ?
C8 C9 H9 119.8 . . ?
C4 C9 H9 119.8 . . ?
S1 C10 H10A 109.5 . . ?
S1 C10 H10B 109.5 . . ?
H10A C10 H10B 109.5 . . ?
S1 C10 H10C 109.5 . . ?
H10A C10 H10C 109.5 . . ?
H10B C10 H10C 109.5 . . ?
S1 C11 H11A 109.5 . . ?
S1 C11 H11B 109.5 . . ?
H11A C11 H11B 109.5 . . ?
S1 C11 H11C 109.5 . . ?
H11A C11 H11C 109.5 . . ?
H11B C11 H11C 109.5 . . ?
O1 B1 O2 117(2) . . ?
O1 B1 C7 121(2) . . ?
O2 B1 C7 121(2) . . ?
B1 O1 H1 109.5 . . ?
B1 O2 H2 109.5 . . ?
O3 S1 C11 106.9(10) . . ?
O3 S1 C10 106.2(10) . . ?
C11 S1 C10 96.5(11) . . ?

loop_
_geom_bond_atom_site_label_1
_geom_bond_atom_site_label_2
_geom_bond_distance
_geom_bond_site_symmetry_2
_geom_bond_publ_flag
O4 S3 1.45(5) 4_565 ?
O4 S3 1.45(5) 2_665 ?
O4 S3 1.45(5) 3_655 ?
O4 S3 1.45(5) . ?
S3 S3 1.26(5) 3_655 ?
S3 S3 1.26(5) 4_565 ?
S3 C12? 1.36(14) . ?
S3 C12? 1.7(2) 3_655 ?
S3 S3 1.78(6) 2_665 ?
S3 C12? 2.04(17) 4_565 ?
S3 C12? 2.25(12) 2_665 ?
C12? C12? 1.40(15) 4_565 ?
C12? C12? 1.40(15) 3_655 ?
C12? S3 1.7(2) 4_565 ?
C12? C12? 2.0(2) 2_665 ?
C12? S3 2.04(17) 3_655 ?
C12? S3 2.25(12) 2_665 ?
C1 C3 1.52(2) 2_655 ?
C1 C3 1.52(2) . ?
C1 H1A 0.9900 . ?
C1 H1B 0.9900 . ?
C2 C3 1.53(2) . ?
C2 C3 1.55(2) 7_666 ?
C2 H2A 0.9900 . ?
C2 H2B 0.9900 . ?
C3 C4 1.52(2) . ?
C3 C2 1.55(2) 8_656 ?
C4 C5 1.38(2) . ?
C4 C9 1.41(2) . ?
C5 C6 1.39(2) . ?
C5 H5 0.9500 . ?
C6 C7 1.43(2) . ?
C6 H6 0.9500 . ?
C7 C8 1.37(2) . ?
C7 B1 1.52(3) . ?
C8 C9 1.38(2) . ?
C8 H8 0.9500 . ?
C9 H9 0.9500 . ?
C10 S1 1.76(2) . ?
C10 H10A 0.9800 . ?
C10 H10B 0.9800 . ?
C10 H10C 0.9800 . ?
C11 S1 1.74(2) . ?
C11 H11A 0.9800 . ?
C11 H11B 0.9800 . ?
C11 H11C 0.9800 . ?
B1 O1 1.35(3) . ?
B1 O2 1.40(3) . ?
O1 H1 0.8400 . ?
O2 H2 0.8400 . ?
O3 S1 1.514(13) . ?

loop_
_geom_hbond_atom_site_label_D
_geom_hbond_atom_site_label_H
_geom_hbond_atom_site_label_A
_geom_hbond_distance_DH
_geom_hbond_distance_HA
_geom_hbond_distance_DA
_geom_hbond_angle_DHA
_geom_hbond_site_symmetry_A
C11 H11B O2 0.98 2.41 3.30(3) 150.5 1_556
O1 H1 O3 0.84 1.94 2.760(18) 164.1 1_554
O2 H2 O3 0.84 2.01 2.759(19) 148.5 4_564
O2 H2 S1 0.84 2.90 3.455(15) 125.2 4_564

loop_
_geom_torsion_atom_site_label_1
_geom_torsion_atom_site_label_2
_geom_torsion_atom_site_label_3
_geom_torsion_atom_site_label_4
_geom_torsion
_geom_torsion_site_symmetry_1
_geom_torsion_site_symmetry_2
_geom_torsion_site_symmetry_3
_geom_torsion_site_symmetry_4
_geom_torsion_publ_flag
S3 O4 S3 S3 103.3(16) 4_565 . . 3_655 ?
S3 O4 S3 S3 51.7(8) 2_665 . . 3_655 ?
S3 O4 S3 S3 -51.7(8) 2_665 . . 4_565 ?
S3 O4 S3 S3 -103.3(17) 3_655 . . 4_565 ?
S3 O4 S3 C12? 24(16) 4_565 . . . ?
S3 O4 S3 C12? -28(16) 2_665 . . . ?
S3 O4 S3 C12? -79(16) 3_655 . . . ?
S3 O4 S3 C12? 89(4) 4_565 . . 3_655 ?
S3 O4 S3 C12? 38(5) 2_665 . . 3_655 ?
S3 O4 S3 C12? -14(5) 3_655 . . 3_655 ?
S3 O4 S3 S3 51.7(8) 4_565 . . 2_665 ?
S3 O4 S3 S3 -51.7(8) 3_655 . . 2_665 ?
S3 O4 S3 C12? 25(8) 4_565 . . 4_565 ?
S3 O4 S3 C12? -26(7) 2_665 . . 4_565 ?
S3 O4 S3 C12? -78(7) 3_655 . . 4_565 ?
S3 O4 S3 C12? 62(9) 4_565 . . 2_665 ?
S3 O4 S3 C12? 11(9) 2_665 . . 2_665 ?
S3 O4 S3 C12? -41(9) 3_655 . . 2_665 ?
S3 S3 C12? C12? -63(24) 3_655 . . 4_565 ?
S3 S3 C12? C12? 24(20) 4_565 . . 4_565 ?
O4 S3 C12? C12? 2(32) . . . 4_565 ?
C12? S3 C12? C12? -88(3) 3_655 . . 4_565 ?
S3 S3 C12? C12? -20(21) 2_665 . . 4_565 ?
C12? S3 C12? C12? -43(3) 2_665 . . 4_565 ?
S3 S3 C12? C12? 25(21) 3_655 . . 3_655 ?
S3 S3 C12? C12? 112(17) 4_565 . . 3_655 ?
O4 S3 C12? C12? 90(29) . . . 3_655 ?
S3 S3 C12? C12? 69(18) 2_665 . . 3_655 ?
C12? S3 C12? C12? 88(3) 4_565 . . 3_655 ?
C12? S3 C12? C12? 45.2(11) 2_665 . . 3_655 ?
S3 S3 C12? S3 -87(4) 3_655 . . 4_565 ?
O4 S3 C12? S3 -22(13) . . . 4_565 ?
C12? S3 C12? S3 -112(17) 3_655 . . 4_565 ?
S3 S3 C12? S3 -43.5(15) 2_665 . . 4_565 ?
C12? S3 C12? S3 -24(20) 4_565 . . 4_565 ?
C12? S3 C12? S3 -67(17) 2_665 . . 4_565 ?
S3 S3 C12? C12? -20(21) 3_655 . . 2_665 ?
S3 S3 C12? C12? 67(17) 4_565 . . 2_665 ?
O4 S3 C12? C12? 45(29) . . . 2_665 ?
C12? S3 C12? C12? -45.2(11) 3_655 . . 2_665 ?
S3 S3 C12? C12? 23(18) 2_665 . . 2_665 ?
C12? S3 C12? C12? 43(3) 4_565 . . 2_665 ?
S3 S3 C12? S3 87(4) 4_565 . . 3_655 ?
O4 S3 C12? S3 65(9) . . . 3_655 ?
C12? S3 C12? S3 -25(21) 3_655 . . 3_655 ?
S3 S3 C12? S3 44(3) 2_665 . . 3_655 ?
C12? S3 C12? S3 63(24) 4_565 . . 3_655 ?
C12? S3 C12? S3 20(21) 2_665 . . 3_655 ?
S3 S3 C12? S3 -44(3) 3_655 . . 2_665 ?
S3 S3 C12? S3 43.5(15) 4_565 . . 2_665 ?
O4 S3 C12? S3 22(12) . . . 2_665 ?
C12? S3 C12? S3 -69(18) 3_655 . . 2_665 ?
C12? S3 C12? S3 20(21) 4_565 . . 2_665 ?
C12? S3 C12? S3 -23(18) 2_665 . . 2_665 ?
C3 C1 C3 C4 179.9(16) 2_655 . . . ?
C3 C1 C3 C2 59.7(11) 2_655 . . . ?
C3 C1 C3 C2 -57.6(11) 2_655 . . 8_656 ?
C3 C2 C3 C4 -179.2(16) 7_666 . . . ?
C3 C2 C3 C1 -61.3(18) 7_666 . . . ?
C3 C2 C3 C2 57.2(14) 7_666 . . 8_656 ?
C1 C3 C4 C5 -118.5(17) . . . . ?
C2 C3 C4 C5 -1(2) . . . . ?
C2 C3 C4 C5 120.4(18) 8_656 . . . ?
C1 C3 C4 C9 61.2(19) . . . . ?
C2 C3 C4 C9 178.9(15) . . . . ?
C2 C3 C4 C9 -60(2) 8_656 . . . ?
C9 C4 C5 C6 -3(2) . . . . ?
C3 C4 C5 C6 176.6(15) . . . . ?
C4 C5 C6 C7 3(3) . . . . ?
C5 C6 C7 C8 -1(2) . . . . ?
C5 C6 C7 B1 179.0(17) . . . . ?
C6 C7 C8 C9 1(3) . . . . ?
B1 C7 C8 C9 -179.5(19) . . . . ?
C7 C8 C9 C4 -2(3) . . . . ?
C5 C4 C9 C8 3(2) . . . . ?
C3 C4 C9 C8 -177.2(16) . . . . ?
C8 C7 B1 O1 171.1(19) . . . . ?
C6 C7 B1 O1 -9(3) . . . . ?
C8 C7 B1 O2 -6(3) . . . . ?
C6 C7 B1 O2 173.4(18) . . . . ?

loop_
_exptl_oxdiff_crystal_face_indexfrac_h
_exptl_oxdiff_crystal_face_indexfrac_k
_exptl_oxdiff_crystal_face_indexfrac_l
_exptl_oxdiff_crystal_face_x
_exptl_oxdiff_crystal_face_y
_exptl_oxdiff_crystal_face_z
3.0010 4.9988 0.0033 -0.0605 -0.0596 -0.4687
-2.0645 -0.9785 4.9984 -0.8576 -0.6109 0.3453
4.9912 -3.9843 0.0064 -0.2562 0.4531 0.0448
-4.9912 3.9843 -0.0064 0.2562 -0.4531 -0.0448
2.0645 0.9785 -4.9984 0.8576 0.6109 -0.3453
-3.0010 -4.9988 -0.0033 0.0605 0.0596 0.4687
